data_4518082
loop_
_publ_author_name
'Ye, Xiaohan'
'Wang, Chenhuan'
'Zhang, Shuyao'
'Wei, Jingwen'
'Shan, Chuan'
'Wojtas, Lukasz'
'Xie, Yan'
'Shi, Xiaodong'

_publ_section_title
;
 Facilitating Ir-Catalyzed C--H Alkynylation with Electrochemistry: Anodic
 Oxidation-Induced Reductive Elimination
;
_journal_name_full 'ACS Catalysis'
_journal_page_first 11693
_journal_page_last 11699
_journal_paper_doi 10.1021/acscatal.0c03207
_journal_year 2020
_chemical_formula_moiety 'C30 H36 N4 O Si'
_chemical_formula_sum 'C30 H36 N4 O Si'
_chemical_formula_weight 496.72
_space_group_crystal_system triclinic
_space_group_IT_number 2
_space_group_name_Hall '-P 1'
_space_group_name_H-M_alt 'P -1'
_atom_sites_solution_hydrogens geom
_audit_creation_date 2020-06-24
_audit_creation_method
;
Olex2 1.2
(compiled 2018.05.29 svn.r3508 for OlexSys, GUI svn.r5506)
;
_cell_angle_alpha 101.8688(9)
_cell_angle_beta 102.9380(10)
_cell_angle_gamma 99.0470(8)
_cell_formula_units_Z 6
_cell_length_a 11.2966(3)
_cell_length_b 17.3143(4)
_cell_length_c 23.2024(5)
_cell_measurement_reflns_used 9331
_cell_measurement_temperature 100(2)
_cell_measurement_theta_max 79.72
_cell_measurement_theta_min 2.67
_cell_volume 4228.98(18)
_computing_cell_refinement 'SAINT V8.40A (?, 2016)'
_computing_data_reduction 'SAINT V8.40A (?, 2016)'
_computing_molecular_graphics 'Olex2 (Dolomanov et al., 2009)'
_computing_publication_material 'Olex2 (Dolomanov et al., 2009)'
_computing_structure_refinement 'XL (Sheldrick, 2008)'
_diffrn_ambient_temperature 100.0
_diffrn_measured_fraction_theta_full 0.994
_diffrn_measured_fraction_theta_max 0.965
_diffrn_measurement_device_type 'Bruker D8 Venture PHOTON II CPAD'
_diffrn_measurement_method 'omega scans'
_diffrn_radiation_monochromator mirrors
_diffrn_radiation_type CuK\a
_diffrn_radiation_wavelength 1.54178
_diffrn_reflns_av_R_equivalents 0.0775
_diffrn_reflns_av_unetI/netI 0.0605
_diffrn_reflns_Laue_measured_fraction_full 0.994
_diffrn_reflns_Laue_measured_fraction_max 0.965
_diffrn_reflns_limit_h_max 14
_diffrn_reflns_limit_h_min -14
_diffrn_reflns_limit_k_max 21
_diffrn_reflns_limit_k_min -22
_diffrn_reflns_limit_l_max 28
_diffrn_reflns_limit_l_min -29
_diffrn_reflns_number 78536
_diffrn_reflns_point_group_measured_fraction_full 0.994
_diffrn_reflns_point_group_measured_fraction_max 0.965
_diffrn_reflns_theta_full 67.679
_diffrn_reflns_theta_max 80.083
_diffrn_reflns_theta_min 2.018
_diffrn_source 'INCOATEC Imus micro-focus source'
_diffrn_standards_number 0
_exptl_absorpt_coefficient_mu 0.949
_exptl_absorpt_correction_T_max 1.0000
_exptl_absorpt_correction_T_min 0.8004
_exptl_absorpt_correction_type multi-scan
_exptl_absorpt_process_details
;
SADABS-2016/2 (Bruker,2016/2) was used for absorption correction.
wR2(int) was 0.0993 before and 0.0799 after correction.
The Ratio of minimum to maximum transmission is 0.8004.
The \l/2 correction factor is Not present.
;
_exptl_crystal_density_diffrn 1.170
_exptl_crystal_description block
_exptl_crystal_F_000 1596
_exptl_crystal_size_max 0.18
_exptl_crystal_size_mid 0.13
_exptl_crystal_size_min 0.1
_refine_diff_density_max 0.413
_refine_diff_density_min -0.547
_refine_diff_density_rms 0.059
_refine_ls_extinction_method none
_refine_ls_goodness_of_fit_ref 1.043
_refine_ls_hydrogen_treatment constr
_refine_ls_matrix_type full
_refine_ls_number_parameters 994
_refine_ls_number_reflns 17834
_refine_ls_number_restraints 0
_refine_ls_restrained_S_all 1.043
_refine_ls_R_factor_all 0.0824
_refine_ls_R_factor_gt 0.0571
_refine_ls_shift/su_max 0.001
_refine_ls_shift/su_mean 0.000
_refine_ls_structure_factor_coef Fsqd
_refine_ls_weighting_details 'w=1/[\s^2^(Fo^2^)+(0.0841P)^2^+1.1794P] where P=(Fo^2^+2Fc^2^)/3'
_refine_ls_weighting_scheme calc
_refine_ls_wR_factor_gt 0.1521
_refine_ls_wR_factor_ref 0.1745
_reflns_Friedel_coverage 0.000
_reflns_number_gt 12546
_reflns_number_total 17834
_reflns_threshold_expression 'I > 2\s(I)'
_cod_data_source_file cs0c03207_si_004.cif
_cod_data_source_block 155
_cod_database_code 4518082
_shelx_shelxl_version_number 2018/3
_shelx_space_group_comment
;
The symmetry employed for this shelxl refinement is uniquely defined
by the following loop, which should always be used as a source of
symmetry information in preference to the above space-group names.
They are only intended as comments.
;
_shelx_estimated_absorpt_t_max 0.911
_shelx_estimated_absorpt_t_min 0.848
_olex2_refinement_description
;
1. Fixed Uiso
 At 1.2 times of:
  All C(H) groups, All C(H,H) groups
 At 1.5 times of:
  All C(H,H,H) groups
2.a Ternary CH refined with riding coordinates:
 C28(H28), C31(H31), C34(H34), C68(H68), C71(H71), C74(H74), C108(H108),
 C111(H111), C114(H114)
2.b Secondary CH2 refined with riding coordinates:
 C18(H18A,H18B), C58(H58A,H58B), C98(H98A,H98B)
2.c Aromatic/amide H refined with riding coordinates:
 C1(H1), C2(H2), C3(H3), C11(H11), C15(H15), C20(H20), C21(H21), C22(H22),
 C23(H23), C24(H24), C41(H41), C42(H42), C43(H43), C51(H51), C55(H55), C60(H60),
  C61(H61), C62(H62), C63(H63), C64(H64), C81(H81), C82(H82), C83(H83),
 C91(H91), C95(H95), C100(H100), C101(H101), C102(H102), C103(H103), C104(H104)
2.d Idealised Me refined as rotating group:
 C6(H6A,H6B,H6C), C29(H29A,H29B,H29C), C30(H30A,H30B,H30C), C32(H32A,H32B,
 H32C), C33(H33A,H33B,H33C), C35(H35A,H35B,H35C), C36(H36A,H36B,H36C), C46(H46A,
 H46B,H46C), C69(H69A,H69B,H69C), C70(H70A,H70B,H70C), C72(H72A,H72B,H72C),
 C73(H73A,H73B,H73C), C75(H75A,H75B,H75C), C76(H76A,H76B,H76C), C86(H86A,H86B,
 H86C), C109(H10A,H10B,H10C), C110(H11A,H11B,H11C), C112(H11D,H11E,H11F),
 C113(H11G,H11H,H11I), C115(H11J,H11K,H11L), C116(H11M,H11N,H11O)
;
_olex2_submission_special_instructions 'No special instructions were received'

loop_
_space_group_symop_operation_xyz
'x, y, z'
'-x, -y, -z'

loop_
_atom_site_label
_atom_site_type_symbol
_atom_site_fract_x
_atom_site_fract_y
_atom_site_fract_z
_atom_site_U_iso_or_equiv
_atom_site_adp_type
_atom_site_occupancy
_atom_site_site_symmetry_order
_atom_site_calc_flag
_atom_site_refinement_flags_posn
_atom_site_refinement_flags_adp
_atom_site_refinement_flags_occupancy
_atom_site_disorder_assembly
_atom_site_disorder_group
C1 C 0.07917(16) 0.63441(11) 0.58049(9) 0.0238(4) Uani 1 1 d . . . . .
H1 H 0.045492 0.679018 0.595402 0.029 Uiso 1 1 calc R . . . .
C2 C 0.05759(16) 0.56444(12) 0.59994(9) 0.0249(4) Uani 1 1 d . . . . .
H2 H 0.009253 0.561474 0.628377 0.030 Uiso 1 1 calc R . . . .
C3 C 0.10574(16) 0.49819(11) 0.57843(8) 0.0221(3) Uani 1 1 d . . . . .
H3 H 0.090159 0.450347 0.591992 0.027 Uiso 1 1 calc R . . . .
C4 C 0.17674(15) 0.50272(11) 0.53696(8) 0.0202(3) Uani 1 1 d . . . . .
O5 O 0.22323(11) 0.43931(8) 0.51150(6) 0.0236(3) Uani 1 1 d . . . . .
C6 C 0.19756(17) 0.36602(11) 0.53069(10) 0.0263(4) Uani 1 1 d . . . . .
H6A H 0.230066 0.324150 0.507559 0.039 Uiso 1 1 calc GR . . . .
H6B H 0.107542 0.348002 0.523201 0.039 Uiso 1 1 calc GR . . . .
H6C H 0.237570 0.375955 0.574386 0.039 Uiso 1 1 calc GR . . . .
C7 C 0.20142(15) 0.57354(10) 0.51676(8) 0.0192(3) Uani 1 1 d . . . . .
C8 C 0.15079(15) 0.63941(10) 0.53875(8) 0.0202(3) Uani 1 1 d . . . . .
C9 C 0.28049(15) 0.57971(10) 0.47407(8) 0.0191(3) Uani 1 1 d . . . . .
N10 N 0.40023(13) 0.57407(9) 0.49363(7) 0.0205(3) Uani 1 1 d . . . . .
C11 C 0.47515(15) 0.58080(11) 0.45651(8) 0.0216(3) Uani 1 1 d . . . . .
H11 H 0.557531 0.574470 0.471571 0.026 Uiso 1 1 calc R . . . .
N12 N 0.44850(13) 0.59528(9) 0.40106(7) 0.0216(3) Uani 1 1 d . . . . .
C13 C 0.33038(15) 0.60110(10) 0.38327(8) 0.0190(3) Uani 1 1 d . . . . .
N14 N 0.27081(13) 0.61411(9) 0.32923(7) 0.0213(3) Uani 1 1 d . . . . .
C15 C 0.14941(16) 0.61087(11) 0.33115(9) 0.0229(4) Uani 1 1 d . . . . .
H15 H 0.087245 0.616931 0.298264 0.027 Uiso 1 1 calc R . . . .
N16 N 0.12600(13) 0.59881(9) 0.38166(7) 0.0223(3) Uani 1 1 d . . . . .
C17 C 0.24016(15) 0.59261(10) 0.41635(8) 0.0195(3) Uani 1 1 d . . . . .
C18 C 0.32563(17) 0.62384(11) 0.27911(8) 0.0235(4) Uani 1 1 d . . . . .
H18A H 0.258665 0.608333 0.240520 0.028 Uiso 1 1 calc R . . . .
H18B H 0.383071 0.586513 0.275415 0.028 Uiso 1 1 calc R . . . .
C19 C 0.39607(18) 0.70914(12) 0.28732(9) 0.0264(4) Uani 1 1 d . . . . .
C20 C 0.52152(19) 0.73245(13) 0.31792(10) 0.0330(4) Uani 1 1 d . . . . .
H20 H 0.562763 0.695385 0.335035 0.040 Uiso 1 1 calc R . . . .
C21 C 0.5872(2) 0.81009(15) 0.32362(13) 0.0467(6) Uani 1 1 d . . . . .
H21 H 0.673342 0.825624 0.343982 0.056 Uiso 1 1 calc R . . . .
C22 C 0.5267(3) 0.86434(15) 0.29961(15) 0.0558(8) Uani 1 1 d . . . . .
H22 H 0.571177 0.917410 0.303794 0.067 Uiso 1 1 calc R . . . .
C23 C 0.4018(3) 0.84170(16) 0.26957(15) 0.0582(8) Uani 1 1 d . . . . .
H23 H 0.360723 0.879196 0.252988 0.070 Uiso 1 1 calc R . . . .
C24 C 0.3356(2) 0.76403(14) 0.26342(12) 0.0403(5) Uani 1 1 d . . . . .
H24 H 0.249450 0.748744 0.242966 0.048 Uiso 1 1 calc R . . . .
C25 C 0.17174(15) 0.71268(11) 0.51924(9) 0.0223(4) Uani 1 1 d . . . . .
C26 C 0.18504(16) 0.77477(11) 0.50305(9) 0.0254(4) Uani 1 1 d . . . . .
Si27 Si 0.21643(4) 0.86419(3) 0.47306(2) 0.02313(12) Uani 1 1 d . . . . .
C28 C 0.39202(17) 0.89677(12) 0.49369(10) 0.0305(4) Uani 1 1 d . . . . .
H28 H 0.412943 0.945451 0.478040 0.037 Uiso 1 1 calc R . . . .
C29 C 0.44889(19) 0.92033(14) 0.56310(11) 0.0367(5) Uani 1 1 d . . . . .
H29A H 0.412160 0.963150 0.582102 0.055 Uiso 1 1 calc GR . . . .
H29B H 0.538944 0.939819 0.572076 0.055 Uiso 1 1 calc GR . . . .
H29C H 0.431868 0.873077 0.579415 0.055 Uiso 1 1 calc GR . . . .
C30 C 0.44885(19) 0.82993(15) 0.46246(12) 0.0406(5) Uani 1 1 d . . . . .
H30A H 0.422182 0.779704 0.473668 0.061 Uiso 1 1 calc GR . . . .
H30B H 0.539743 0.846290 0.475792 0.061 Uiso 1 1 calc GR . . . .
H30C H 0.420785 0.821273 0.418036 0.061 Uiso 1 1 calc GR . . . .
C31 C 0.15093(19) 0.83147(13) 0.38749(10) 0.0316(4) Uani 1 1 d . . . . .
H31 H 0.195962 0.789873 0.371819 0.038 Uiso 1 1 calc R . . . .
C32 C 0.1740(2) 0.90019(15) 0.35637(11) 0.0405(5) Uani 1 1 d . . . . .
H32A H 0.127682 0.941139 0.368839 0.061 Uiso 1 1 calc GR . . . .
H32B H 0.146084 0.878713 0.311939 0.061 Uiso 1 1 calc GR . . . .
H32C H 0.263018 0.924685 0.368422 0.061 Uiso 1 1 calc GR . . . .
C33 C 0.0122(2) 0.79039(15) 0.36886(11) 0.0407(5) Uani 1 1 d . . . . .
H33A H 0.000907 0.743749 0.386421 0.061 Uiso 1 1 calc GR . . . .
H33B H -0.017320 0.772310 0.324238 0.061 Uiso 1 1 calc GR . . . .
H33C H -0.035446 0.828943 0.384068 0.061 Uiso 1 1 calc GR . . . .
C34 C 0.14215(18) 0.94641(12) 0.50804(10) 0.0307(4) Uani 1 1 d . . . . .
H34 H 0.056484 0.937320 0.480692 0.037 Uiso 1 1 calc R . . . .
C35 C 0.2097(2) 1.03101(13) 0.50894(12) 0.0387(5) Uani 1 1 d . . . . .
H35A H 0.291686 1.044796 0.538303 0.058 Uiso 1 1 calc GR . . . .
H35B H 0.160841 1.070574 0.520943 0.058 Uiso 1 1 calc GR . . . .
H35C H 0.219606 1.031663 0.468137 0.058 Uiso 1 1 calc GR . . . .
C36 C 0.1268(2) 0.94381(15) 0.57119(12) 0.0416(5) Uani 1 1 d . . . . .
H36A H 0.079201 0.890530 0.569398 0.062 Uiso 1 1 calc GR . . . .
H36B H 0.082523 0.985411 0.584857 0.062 Uiso 1 1 calc GR . . . .
H36C H 0.208914 0.953821 0.599977 0.062 Uiso 1 1 calc GR . . . .
C41 C 0.74962(16) 0.63540(11) 0.24974(9) 0.0249(4) Uani 1 1 d . . . . .
H41 H 0.718027 0.680654 0.265411 0.030 Uiso 1 1 calc R . . . .
C42 C 0.72831(16) 0.56575(12) 0.26947(9) 0.0258(4) Uani 1 1 d . . . . .
H42 H 0.682215 0.563409 0.298888 0.031 Uiso 1 1 calc R . . . .
C43 C 0.77385(16) 0.49879(11) 0.24662(8) 0.0228(4) Uani 1 1 d . . . . .
H43 H 0.757712 0.450874 0.260030 0.027 Uiso 1 1 calc R . . . .
C44 C 0.84270(15) 0.50223(11) 0.20429(8) 0.0202(3) Uani 1 1 d . . . . .
O45 O 0.88732(11) 0.43854(8) 0.17821(6) 0.0235(3) Uani 1 1 d . . . . .
C46 C 0.86091(17) 0.36524(11) 0.19735(10) 0.0271(4) Uani 1 1 d . . . . .
H46A H 0.895622 0.323744 0.175236 0.041 Uiso 1 1 calc GR . . . .
H46B H 0.770725 0.346513 0.188531 0.041 Uiso 1 1 calc GR . . . .
H46C H 0.898390 0.375528 0.241335 0.041 Uiso 1 1 calc GR . . . .
C47 C 0.86699(15) 0.57295(10) 0.18395(8) 0.0190(3) Uani 1 1 d . . . . .
C48 C 0.81793(15) 0.63911(11) 0.20655(8) 0.0211(3) Uani 1 1 d . . . . .
C49 C 0.94568(15) 0.57910(10) 0.14107(8) 0.0192(3) Uani 1 1 d . . . . .
N50 N 1.06584(13) 0.57480(9) 0.16092(7) 0.0204(3) Uani 1 1 d . . . . .
C51 C 1.14088(15) 0.58108(11) 0.12374(9) 0.0219(3) Uani 1 1 d . . . . .
H51 H 1.223911 0.576308 0.139358 0.026 Uiso 1 1 calc R . . . .
N52 N 1.11334(13) 0.59320(9) 0.06749(7) 0.0219(3) Uani 1 1 d . . . . .
C53 C 0.99475(15) 0.59793(10) 0.04945(8) 0.0191(3) Uani 1 1 d . . . . .
N54 N 0.93442(13) 0.60836(9) -0.00554(7) 0.0213(3) Uani 1 1 d . . . . .
C55 C 0.81317(16) 0.60589(11) -0.00356(9) 0.0231(4) Uani 1 1 d . . . . .
H55 H 0.750764 0.610911 -0.036794 0.028 Uiso 1 1 calc R . . . .
N56 N 0.79036(13) 0.59607(9) 0.04767(7) 0.0230(3) Uani 1 1 d . . . . .
C57 C 0.90475(15) 0.59094(10) 0.08270(8) 0.0200(3) Uani 1 1 d . . . . .
C58 C 0.98813(17) 0.61320(11) -0.05668(8) 0.0226(3) Uani 1 1 d . . . . .
H58A H 0.921316 0.592059 -0.095244 0.027 Uiso 1 1 calc R . . . .
H58B H 1.049191 0.578001 -0.057137 0.027 Uiso 1 1 calc R . . . .
C59 C 1.05172(17) 0.69751(11) -0.05461(9) 0.0240(4) Uani 1 1 d . . . . .
C60 C 1.17785(18) 0.72580(12) -0.02647(10) 0.0298(4) Uani 1 1 d . . . . .
H60 H 1.223513 0.693275 -0.005902 0.036 Uiso 1 1 calc R . . . .
C61 C 1.23789(19) 0.80196(14) -0.02828(11) 0.0372(5) Uani 1 1 d . . . . .
H61 H 1.324193 0.820983 -0.008970 0.045 Uiso 1 1 calc R . . . .
C62 C 1.1722(2) 0.84956(13) -0.05803(11) 0.0385(5) Uani 1 1 d . . . . .
H62 H 1.213278 0.900992 -0.059729 0.046 Uiso 1 1 calc R . . . .
C63 C 1.0465(2) 0.82208(13) -0.08532(12) 0.0399(5) Uani 1 1 d . . . . .
H63 H 1.001024 0.855000 -0.105528 0.048 Uiso 1 1 calc R . . . .
C64 C 0.98560(19) 0.74648(12) -0.08347(10) 0.0312(4) Uani 1 1 d . . . . .
H64 H 0.898840 0.728369 -0.101946 0.037 Uiso 1 1 calc R . . . .
C65 C 0.83601(16) 0.71118(11) 0.18527(9) 0.0242(4) Uani 1 1 d . . . . .
C66 C 0.84524(17) 0.77171(12) 0.16733(9) 0.0269(4) Uani 1 1 d . . . . .
Si67 Si 0.85795(5) 0.86184(3) 0.13730(2) 0.02481(12) Uani 1 1 d . . . . .
C68 C 0.6970(2) 0.86177(13) 0.09039(11) 0.0355(5) Uani 1 1 d . . . . .
H68 H 0.702730 0.912409 0.075868 0.043 Uiso 1 1 calc R . . . .
C69 C 0.6009(2) 0.86177(15) 0.12765(13) 0.0448(6) Uani 1 1 d . . . . .
H69A H 0.598045 0.814941 0.145301 0.067 Uiso 1 1 calc GR . . . .
H69B H 0.518846 0.858895 0.100983 0.067 Uiso 1 1 calc GR . . . .
H69C H 0.624300 0.911481 0.160521 0.067 Uiso 1 1 calc GR . . . .
C70 C 0.6534(3) 0.78980(16) 0.03349(12) 0.0499(6) Uani 1 1 d . . . . .
H70A H 0.713623 0.792242 0.009006 0.075 Uiso 1 1 calc GR . . . .
H70B H 0.571962 0.792278 0.008998 0.075 Uiso 1 1 calc GR . . . .
H70C H 0.647091 0.739122 0.046306 0.075 Uiso 1 1 calc GR . . . .
C71 C 0.91934(18) 0.95256(12) 0.20533(10) 0.0304(4) Uani 1 1 d . . . . .
H71 H 1.011782 0.959271 0.217472 0.036 Uiso 1 1 calc R . . . .
C72 C 0.8745(2) 0.94088(14) 0.26106(10) 0.0380(5) Uani 1 1 d . . . . .
H72A H 0.783977 0.934750 0.251441 0.057 Uiso 1 1 calc GR . . . .
H72B H 0.913770 0.988056 0.295467 0.057 Uiso 1 1 calc GR . . . .
H72C H 0.896966 0.892369 0.271999 0.057 Uiso 1 1 calc GR . . . .
C73 C 0.8932(2) 1.03134(13) 0.18965(12) 0.0417(5) Uani 1 1 d . . . . .
H73A H 0.923234 1.037995 0.154124 0.063 Uiso 1 1 calc GR . . . .
H73B H 0.936097 1.077170 0.224594 0.063 Uiso 1 1 calc GR . . . .
H73C H 0.803493 1.029074 0.180252 0.063 Uiso 1 1 calc GR . . . .
C74 C 0.9672(2) 0.85269(14) 0.08724(12) 0.0414(5) Uani 1 1 d . . . . .
H74 H 0.927526 0.803639 0.052864 0.050 Uiso 1 1 calc R . . . .
C75 C 1.0922(2) 0.83818(18) 0.12039(15) 0.0573(8) Uani 1 1 d . . . . .
H75A H 1.135743 0.885722 0.153815 0.086 Uiso 1 1 calc GR . . . .
H75B H 1.142986 0.828652 0.091555 0.086 Uiso 1 1 calc GR . . . .
H75C H 1.077667 0.790900 0.136957 0.086 Uiso 1 1 calc GR . . . .
C76 C 0.9834(3) 0.92440(19) 0.05840(15) 0.0628(8) Uani 1 1 d . . . . .
H76A H 0.901810 0.930219 0.036426 0.094 Uiso 1 1 calc GR . . . .
H76B H 1.034794 0.914983 0.029817 0.094 Uiso 1 1 calc GR . . . .
H76C H 1.024158 0.973870 0.090515 0.094 Uiso 1 1 calc GR . . . .
C81 C 0.57879(16) 0.37127(11) 0.08434(9) 0.0245(4) Uani 1 1 d . . . . .
H81 H 0.610089 0.325930 0.068551 0.029 Uiso 1 1 calc R . . . .
C82 C 0.60120(16) 0.44132(12) 0.06509(9) 0.0255(4) Uani 1 1 d . . . . .
H82 H 0.647449 0.443579 0.035728 0.031 Uiso 1 1 calc R . . . .
C83 C 0.55704(16) 0.50846(11) 0.08807(8) 0.0227(4) Uani 1 1 d . . . . .
H83 H 0.573626 0.556395 0.074720 0.027 Uiso 1 1 calc R . . . .
C84 C 0.48848(15) 0.50517(11) 0.13068(8) 0.0203(3) Uani 1 1 d . . . . .
O85 O 0.44482(11) 0.56925(8) 0.15733(6) 0.0238(3) Uani 1 1 d . . . . .
C86 C 0.47180(17) 0.64283(11) 0.13873(10) 0.0273(4) Uani 1 1 d . . . . .
H86A H 0.433011 0.633320 0.094940 0.041 Uiso 1 1 calc GR . . . .
H86B H 0.561995 0.660771 0.146865 0.041 Uiso 1 1 calc GR . . . .
H86C H 0.438806 0.684576 0.161683 0.041 Uiso 1 1 calc GR . . . .
C87 C 0.46282(15) 0.43441(10) 0.15050(8) 0.0192(3) Uani 1 1 d . . . . .
C88 C 0.50987(15) 0.36749(11) 0.12714(8) 0.0207(3) Uani 1 1 d . . . . .
C89 C 0.38516(15) 0.42917(10) 0.19410(8) 0.0193(3) Uani 1 1 d . . . . .
N90 N 0.26555(13) 0.43557(9) 0.17481(7) 0.0204(3) Uani 1 1 d . . . . .
C91 C 0.19133(15) 0.43032(11) 0.21234(8) 0.0212(3) Uani 1 1 d . . . . .
H91 H 0.109036 0.436858 0.197348 0.025 Uiso 1 1 calc R . . . .
N92 N 0.21851(13) 0.41710(9) 0.26804(7) 0.0218(3) Uani 1 1 d . . . . .
C93 C 0.33649(15) 0.41057(10) 0.28541(8) 0.0189(3) Uani 1 1 d . . . . .
N94 N 0.39586(13) 0.39789(9) 0.33974(7) 0.0211(3) Uani 1 1 d . . . . .
C95 C 0.51644(16) 0.39876(11) 0.33727(9) 0.0229(4) Uani 1 1 d . . . . .
H95 H 0.578300 0.392174 0.370043 0.027 Uiso 1 1 calc R . . . .
N96 N 0.53953(13) 0.40936(9) 0.28626(7) 0.0228(3) Uani 1 1 d . . . . .
C97 C 0.42619(15) 0.41694(10) 0.25212(8) 0.0200(3) Uani 1 1 d . . . . .
C98 C 0.34076(17) 0.38938(11) 0.38995(8) 0.0233(4) Uani 1 1 d . . . . .
H98A H 0.284176 0.427305 0.393540 0.028 Uiso 1 1 calc R . . . .
H98B H 0.407609 0.404474 0.428572 0.028 Uiso 1 1 calc R . . . .
C99 C 0.26907(16) 0.30463(11) 0.38145(9) 0.0234(4) Uani 1 1 d . . . . .
C100 C 0.14268(17) 0.28262(12) 0.35199(9) 0.0281(4) Uani 1 1 d . . . . .
H100 H 0.101562 0.320487 0.335978 0.034 Uiso 1 1 calc R . . . .
C101 C 0.07635(19) 0.20515(13) 0.34594(12) 0.0379(5) Uani 1 1 d . . . . .
H101 H -0.009941 0.190261 0.325803 0.045 Uiso 1 1 calc R . . . .
C102 C 0.1356(2) 0.15011(14) 0.36910(13) 0.0437(6) Uani 1 1 d . . . . .
H102 H 0.090094 0.097437 0.365262 0.052 Uiso 1 1 calc R . . . .
C103 C 0.2617(2) 0.17162(14) 0.39801(13) 0.0436(6) Uani 1 1 d . . . . .
H103 H 0.302573 0.133396 0.413628 0.052 Uiso 1 1 calc R . . . .
C104 C 0.32844(19) 0.24856(13) 0.40427(11) 0.0330(4) Uani 1 1 d . . . . .
H104 H 0.414844 0.262969 0.424187 0.040 Uiso 1 1 calc R . . . .
C105 C 0.48930(16) 0.29477(11) 0.14731(9) 0.0235(4) Uani 1 1 d . . . . .
C106 C 0.47798(17) 0.23302(11) 0.16418(9) 0.0251(4) Uani 1 1 d . . . . .
Si10 Si 0.46826(5) 0.14295(3) 0.19435(2) 0.02477(12) Uani 1 1 d . . . . .
C108 C 0.3493(2) 0.14363(14) 0.23949(12) 0.0411(5) Uani 1 1 d . . . . .
H108 H 0.393039 0.177681 0.281552 0.049 Uiso 1 1 calc R . . . .
C109 C 0.2424(2) 0.18223(18) 0.21501(15) 0.0536(7) Uani 1 1 d . . . . .
H10A H 0.196591 0.150685 0.173645 0.080 Uiso 1 1 calc GR . . . .
H10B H 0.275728 0.237567 0.213971 0.080 Uiso 1 1 calc GR . . . .
H10C H 0.186293 0.183223 0.241698 0.080 Uiso 1 1 calc GR . . . .
C110 C 0.2989(3) 0.05947(17) 0.24644(17) 0.0666(9) Uani 1 1 d . . . . .
H11A H 0.259895 0.022864 0.205948 0.100 Uiso 1 1 calc GR . . . .
H11B H 0.237176 0.062916 0.270043 0.100 Uiso 1 1 calc GR . . . .
H11C H 0.367444 0.038825 0.267772 0.100 Uiso 1 1 calc GR . . . .
C111 C 0.6291(2) 0.15062(14) 0.24507(11) 0.0407(5) Uani 1 1 d . . . . .
H111 H 0.687816 0.150669 0.218575 0.049 Uiso 1 1 calc R . . . .
C112 C 0.6371(3) 0.07863(17) 0.27285(13) 0.0568(7) Uani 1 1 d . . . . .
H11D H 0.583826 0.078209 0.300859 0.085 Uiso 1 1 calc GR . . . .
H11E H 0.723306 0.082784 0.295320 0.085 Uiso 1 1 calc GR . . . .
H11F H 0.609335 0.028561 0.240260 0.085 Uiso 1 1 calc GR . . . .
C113 C 0.6744(3) 0.22920(18) 0.29539(14) 0.0594(8) Uani 1 1 d . . . . .
H11G H 0.673562 0.275295 0.276985 0.089 Uiso 1 1 calc GR . . . .
H11H H 0.759267 0.231659 0.318816 0.089 Uiso 1 1 calc GR . . . .
H11I H 0.619434 0.231016 0.322650 0.089 Uiso 1 1 calc GR . . . .
C114 C 0.4291(2) 0.05327(13) 0.12659(10) 0.0359(5) Uani 1 1 d . . . . .
H114 H 0.419552 0.003127 0.141662 0.043 Uiso 1 1 calc R . . . .
C115 C 0.5322(3) 0.05312(16) 0.09370(12) 0.0456(6) Uani 1 1 d . . . . .
H11J H 0.541808 0.101276 0.077738 0.068 Uiso 1 1 calc GR . . . .
H11K H 0.510455 0.004608 0.059835 0.068 Uiso 1 1 calc GR . . . .
H11L H 0.610531 0.053396 0.122437 0.068 Uiso 1 1 calc GR . . . .
C116 C 0.3063(3) 0.05094(19) 0.08109(14) 0.0605(8) Uani 1 1 d . . . . .
H11M H 0.239358 0.049096 0.101655 0.091 Uiso 1 1 calc GR . . . .
H11N H 0.287078 0.002821 0.047064 0.091 Uiso 1 1 calc GR . . . .
H11O H 0.313875 0.099431 0.065447 0.091 Uiso 1 1 calc GR . . . .

loop_
_atom_site_aniso_label
_atom_site_aniso_U_11
_atom_site_aniso_U_22
_atom_site_aniso_U_33
_atom_site_aniso_U_23
_atom_site_aniso_U_13
_atom_site_aniso_U_12
C1 0.0219(8) 0.0257(9) 0.0230(9) 0.0040(7) 0.0077(7) 0.0029(7)
C2 0.0229(8) 0.0302(10) 0.0231(9) 0.0084(7) 0.0097(7) 0.0027(7)
C3 0.0206(8) 0.0253(9) 0.0215(9) 0.0101(7) 0.0059(7) 0.0018(6)
C4 0.0151(7) 0.0236(9) 0.0212(8) 0.0076(7) 0.0021(6) 0.0032(6)
O5 0.0227(6) 0.0239(6) 0.0301(7) 0.0132(5) 0.0120(5) 0.0064(5)
C6 0.0253(8) 0.0251(9) 0.0333(10) 0.0149(8) 0.0104(8) 0.0055(7)
C7 0.0152(7) 0.0233(9) 0.0175(8) 0.0067(6) 0.0020(6) 0.0008(6)
C8 0.0171(7) 0.0215(8) 0.0204(8) 0.0054(6) 0.0040(6) 0.0004(6)
C9 0.0172(7) 0.0176(8) 0.0213(8) 0.0055(6) 0.0040(7) 0.0010(6)
N10 0.0168(6) 0.0221(7) 0.0224(8) 0.0082(6) 0.0039(6) 0.0025(5)
C11 0.0178(7) 0.0265(9) 0.0220(9) 0.0090(7) 0.0060(7) 0.0040(6)
N12 0.0184(6) 0.0242(8) 0.0228(8) 0.0087(6) 0.0052(6) 0.0034(5)
C13 0.0184(7) 0.0187(8) 0.0190(8) 0.0063(6) 0.0034(6) 0.0011(6)
N14 0.0211(7) 0.0246(8) 0.0188(7) 0.0090(6) 0.0046(6) 0.0032(6)
C15 0.0187(8) 0.0254(9) 0.0231(9) 0.0089(7) 0.0016(7) 0.0025(6)
N16 0.0187(7) 0.0260(8) 0.0223(8) 0.0107(6) 0.0026(6) 0.0028(6)
C17 0.0169(7) 0.0189(8) 0.0218(9) 0.0050(6) 0.0046(7) 0.0018(6)
C18 0.0275(8) 0.0269(9) 0.0176(8) 0.0081(7) 0.0084(7) 0.0032(7)
C19 0.0321(9) 0.0279(10) 0.0236(9) 0.0088(7) 0.0142(8) 0.0060(7)
C20 0.0312(10) 0.0329(11) 0.0357(11) 0.0069(8) 0.0152(9) 0.0021(8)
C21 0.0436(12) 0.0374(13) 0.0548(16) -0.0001(11) 0.0271(12) -0.0085(10)
C22 0.0740(18) 0.0293(12) 0.076(2) 0.0122(12) 0.0518(16) 0.0022(12)
C23 0.087(2) 0.0374(14) 0.074(2) 0.0311(13) 0.0455(17) 0.0249(14)
C24 0.0500(13) 0.0373(12) 0.0467(14) 0.0226(10) 0.0233(11) 0.0165(10)
C25 0.0189(8) 0.0234(9) 0.0246(9) 0.0053(7) 0.0071(7) 0.0036(6)
C26 0.0234(8) 0.0263(9) 0.0278(10) 0.0072(7) 0.0088(7) 0.0054(7)
Si27 0.0237(2) 0.0215(2) 0.0252(3) 0.00855(19) 0.0067(2) 0.00405(18)
C28 0.0251(9) 0.0321(10) 0.0336(11) 0.0105(8) 0.0076(8) 0.0016(7)
C29 0.0290(10) 0.0393(12) 0.0380(12) 0.0087(9) 0.0038(9) 0.0048(8)
C30 0.0256(9) 0.0528(14) 0.0423(13) 0.0052(10) 0.0134(9) 0.0079(9)
C31 0.0324(10) 0.0315(10) 0.0295(10) 0.0079(8) 0.0051(8) 0.0066(8)
C32 0.0469(12) 0.0442(13) 0.0330(12) 0.0155(9) 0.0102(10) 0.0103(10)
C33 0.0335(11) 0.0425(13) 0.0372(12) 0.0088(10) -0.0031(9) 0.0019(9)
C34 0.0294(9) 0.0307(10) 0.0350(11) 0.0126(8) 0.0092(8) 0.0084(8)
C35 0.0450(12) 0.0261(10) 0.0496(14) 0.0117(9) 0.0177(10) 0.0106(9)
C36 0.0546(13) 0.0407(12) 0.0434(13) 0.0166(10) 0.0275(11) 0.0211(10)
C41 0.0217(8) 0.0265(9) 0.0264(9) 0.0044(7) 0.0078(7) 0.0057(7)
C42 0.0228(8) 0.0322(10) 0.0228(9) 0.0077(7) 0.0082(7) 0.0026(7)
C43 0.0210(8) 0.0282(9) 0.0213(9) 0.0105(7) 0.0072(7) 0.0035(7)
C44 0.0156(7) 0.0231(9) 0.0216(9) 0.0074(7) 0.0028(6) 0.0038(6)
O45 0.0233(6) 0.0236(6) 0.0299(7) 0.0134(5) 0.0117(5) 0.0078(5)
C46 0.0283(9) 0.0256(9) 0.0341(11) 0.0158(8) 0.0130(8) 0.0073(7)
C47 0.0159(7) 0.0235(9) 0.0172(8) 0.0069(6) 0.0025(6) 0.0033(6)
C48 0.0175(7) 0.0234(9) 0.0213(9) 0.0057(7) 0.0041(7) 0.0030(6)
C49 0.0176(7) 0.0175(8) 0.0221(9) 0.0060(6) 0.0048(7) 0.0022(6)
N50 0.0168(6) 0.0230(7) 0.0218(7) 0.0087(6) 0.0039(6) 0.0031(5)
C51 0.0167(7) 0.0275(9) 0.0234(9) 0.0095(7) 0.0057(7) 0.0055(6)
N52 0.0186(7) 0.0248(8) 0.0239(8) 0.0084(6) 0.0065(6) 0.0045(6)
C53 0.0190(7) 0.0197(8) 0.0187(8) 0.0076(6) 0.0038(6) 0.0029(6)
N54 0.0215(7) 0.0247(8) 0.0184(7) 0.0088(6) 0.0049(6) 0.0035(6)
C55 0.0196(8) 0.0259(9) 0.0224(9) 0.0098(7) 0.0008(7) 0.0027(7)
N56 0.0174(7) 0.0284(8) 0.0231(8) 0.0104(6) 0.0024(6) 0.0032(6)
C57 0.0167(7) 0.0196(8) 0.0231(9) 0.0065(6) 0.0042(7) 0.0025(6)
C58 0.0268(8) 0.0250(9) 0.0174(8) 0.0076(7) 0.0074(7) 0.0049(7)
C59 0.0277(9) 0.0259(9) 0.0211(9) 0.0079(7) 0.0097(7) 0.0065(7)
C60 0.0260(9) 0.0341(10) 0.0310(10) 0.0098(8) 0.0093(8) 0.0070(8)
C61 0.0291(10) 0.0389(12) 0.0418(13) 0.0071(9) 0.0139(9) -0.0007(8)
C62 0.0421(11) 0.0299(11) 0.0442(13) 0.0108(9) 0.0175(10) -0.0010(9)
C63 0.0469(12) 0.0305(11) 0.0462(13) 0.0187(10) 0.0109(11) 0.0093(9)
C64 0.0290(9) 0.0297(10) 0.0351(11) 0.0121(8) 0.0055(8) 0.0062(8)
C65 0.0199(8) 0.0259(9) 0.0263(9) 0.0042(7) 0.0063(7) 0.0058(7)
C66 0.0267(9) 0.0263(9) 0.0298(10) 0.0076(8) 0.0103(8) 0.0070(7)
Si67 0.0277(2) 0.0213(2) 0.0255(3) 0.00672(19) 0.0079(2) 0.00303(19)
C68 0.0371(11) 0.0283(10) 0.0364(12) 0.0090(8) 0.0011(9) 0.0049(8)
C69 0.0264(10) 0.0414(13) 0.0643(17) 0.0139(11) 0.0059(10) 0.0081(9)
C70 0.0500(14) 0.0424(14) 0.0408(14) 0.0004(10) -0.0104(11) 0.0073(11)
C71 0.0276(9) 0.0279(10) 0.0328(11) 0.0048(8) 0.0056(8) 0.0046(7)
C72 0.0455(12) 0.0373(12) 0.0323(11) 0.0071(9) 0.0113(10) 0.0125(9)
C73 0.0520(13) 0.0271(11) 0.0435(13) 0.0077(9) 0.0113(11) 0.0039(9)
C74 0.0440(12) 0.0380(12) 0.0407(13) 0.0033(10) 0.0193(10) 0.0013(9)
C75 0.0390(12) 0.0610(17) 0.071(2) -0.0020(14) 0.0307(13) 0.0088(11)
C76 0.0759(19) 0.0610(18) 0.0626(19) 0.0203(14) 0.0448(16) 0.0018(14)
C81 0.0233(8) 0.0279(9) 0.0225(9) 0.0048(7) 0.0079(7) 0.0049(7)
C82 0.0231(8) 0.0298(10) 0.0236(9) 0.0078(7) 0.0075(7) 0.0027(7)
C83 0.0207(8) 0.0266(9) 0.0220(9) 0.0106(7) 0.0057(7) 0.0027(7)
C84 0.0145(7) 0.0236(9) 0.0221(9) 0.0074(7) 0.0027(6) 0.0031(6)
O85 0.0227(6) 0.0228(6) 0.0322(7) 0.0138(5) 0.0124(5) 0.0067(5)
C86 0.0276(9) 0.0239(9) 0.0375(11) 0.0158(8) 0.0138(8) 0.0080(7)
C87 0.0154(7) 0.0242(9) 0.0177(8) 0.0081(6) 0.0025(6) 0.0024(6)
C88 0.0180(7) 0.0221(8) 0.0211(9) 0.0055(7) 0.0039(7) 0.0030(6)
C89 0.0173(7) 0.0191(8) 0.0208(8) 0.0062(6) 0.0041(7) 0.0019(6)
N90 0.0167(6) 0.0234(7) 0.0222(7) 0.0090(6) 0.0044(6) 0.0037(5)
C91 0.0168(7) 0.0249(9) 0.0233(9) 0.0096(7) 0.0049(7) 0.0043(6)
N92 0.0194(7) 0.0245(8) 0.0222(8) 0.0075(6) 0.0059(6) 0.0042(6)
C93 0.0192(7) 0.0190(8) 0.0187(8) 0.0066(6) 0.0046(6) 0.0027(6)
N94 0.0202(7) 0.0246(8) 0.0186(7) 0.0082(6) 0.0038(6) 0.0031(6)
C95 0.0185(8) 0.0267(9) 0.0227(9) 0.0103(7) 0.0019(7) 0.0024(6)
N96 0.0174(7) 0.0285(8) 0.0231(8) 0.0117(6) 0.0023(6) 0.0042(6)
C97 0.0168(7) 0.0207(8) 0.0217(9) 0.0061(6) 0.0044(7) 0.0022(6)
C98 0.0258(8) 0.0273(9) 0.0174(8) 0.0078(7) 0.0066(7) 0.0033(7)
C99 0.0238(8) 0.0264(9) 0.0220(9) 0.0077(7) 0.0093(7) 0.0041(7)
C100 0.0258(9) 0.0309(10) 0.0301(10) 0.0079(8) 0.0116(8) 0.0068(7)
C101 0.0258(9) 0.0354(11) 0.0494(14) 0.0019(10) 0.0168(9) -0.0007(8)
C102 0.0443(12) 0.0286(11) 0.0638(16) 0.0106(10) 0.0305(12) 0.0019(9)
C103 0.0479(13) 0.0351(12) 0.0616(16) 0.0263(11) 0.0251(12) 0.0152(10)
C104 0.0304(10) 0.0349(11) 0.0405(12) 0.0183(9) 0.0119(9) 0.0107(8)
C105 0.0201(8) 0.0245(9) 0.0251(9) 0.0045(7) 0.0058(7) 0.0052(7)
C106 0.0272(9) 0.0241(9) 0.0265(9) 0.0078(7) 0.0101(7) 0.0064(7)
Si10 0.0289(2) 0.0209(2) 0.0267(3) 0.00743(19) 0.0097(2) 0.00635(19)
C108 0.0471(12) 0.0334(12) 0.0458(14) 0.0082(10) 0.0221(11) 0.0055(9)
C109 0.0361(12) 0.0624(17) 0.0702(19) 0.0139(14) 0.0298(12) 0.0143(11)
C110 0.084(2) 0.0451(15) 0.088(2) 0.0209(15) 0.0609(19) 0.0026(14)
C111 0.0424(12) 0.0415(13) 0.0380(12) 0.0112(10) 0.0036(10) 0.0164(10)
C112 0.086(2) 0.0537(16) 0.0403(14) 0.0198(12) 0.0124(14) 0.0375(15)
C113 0.0469(14) 0.0519(16) 0.0585(18) -0.0028(13) -0.0173(13) 0.0171(12)
C114 0.0488(12) 0.0249(10) 0.0334(11) 0.0051(8) 0.0131(10) 0.0059(9)
C115 0.0610(15) 0.0469(14) 0.0404(13) 0.0130(10) 0.0250(12) 0.0254(12)
C116 0.0508(15) 0.0600(18) 0.0491(16) -0.0109(13) 0.0021(13) -0.0017(13)

loop_
_atom_type_symbol
_atom_type_description
_atom_type_scat_dispersion_real
_atom_type_scat_dispersion_imag
_atom_type_scat_source
C C 0.0181 0.0091 'International Tables Vol C Tables 4.2.6.8 and 6.1.1.4'
H H 0.0000 0.0000 'International Tables Vol C Tables 4.2.6.8 and 6.1.1.4'
N N 0.0311 0.0180 'International Tables Vol C Tables 4.2.6.8 and 6.1.1.4'
O O 0.0492 0.0322 'International Tables Vol C Tables 4.2.6.8 and 6.1.1.4'
Si Si 0.2541 0.3302 'International Tables Vol C Tables 4.2.6.8 and 6.1.1.4'

loop_
_geom_angle_atom_site_label_1
_geom_angle_atom_site_label_2
_geom_angle_atom_site_label_3
_geom_angle
_geom_angle_site_symmetry_1
_geom_angle_site_symmetry_3
_geom_angle_publ_flag
C2 C1 H1 120.1 . . ?
C2 C1 C8 119.90(17) . . ?
C8 C1 H1 120.1 . . ?
C1 C2 H2 119.5 . . ?
C1 C2 C3 120.95(17) . . ?
C3 C2 H2 119.5 . . ?
C2 C3 H3 120.3 . . ?
C4 C3 C2 119.44(17) . . ?
C4 C3 H3 120.3 . . ?
C3 C4 C7 120.92(16) . . ?
O5 C4 C3 123.28(16) . . ?
O5 C4 C7 115.76(16) . . ?
C4 O5 C6 116.76(14) . . ?
O5 C6 H6A 109.5 . . ?
O5 C6 H6B 109.5 . . ?
O5 C6 H6C 109.5 . . ?
H6A C6 H6B 109.5 . . ?
H6A C6 H6C 109.5 . . ?
H6B C6 H6C 109.5 . . ?
C4 C7 C9 121.18(16) . . ?
C8 C7 C4 118.55(16) . . ?
C8 C7 C9 120.26(15) . . ?
C1 C8 C7 120.23(16) . . ?
C1 C8 C25 118.81(16) . . ?
C7 C8 C25 120.95(16) . . ?
N10 C9 C7 117.24(15) . . ?
N10 C9 C17 118.46(16) . . ?
C17 C9 C7 124.28(15) . . ?
C11 N10 C9 118.83(15) . . ?
N10 C11 H11 115.8 . . ?
N12 C11 N10 128.30(16) . . ?
N12 C11 H11 115.8 . . ?
C13 N12 C11 111.43(15) . . ?
N12 C13 N14 127.43(16) . . ?
N12 C13 C17 126.51(16) . . ?
N14 C13 C17 106.04(14) . . ?
C13 N14 C15 105.53(15) . . ?
C13 N14 C18 125.98(15) . . ?
C15 N14 C18 128.37(15) . . ?
N14 C15 H15 122.5 . . ?
N16 C15 N14 114.91(16) . . ?
N16 C15 H15 122.5 . . ?
C15 N16 C17 103.74(15) . . ?
C9 C17 C13 116.40(15) . . ?
C9 C17 N16 133.84(16) . . ?
N16 C17 C13 109.75(15) . . ?
N14 C18 H18A 108.9 . . ?
N14 C18 H18B 108.9 . . ?
N14 C18 C19 113.49(15) . . ?
H18A C18 H18B 107.7 . . ?
C19 C18 H18A 108.9 . . ?
C19 C18 H18B 108.9 . . ?
C20 C19 C18 120.28(18) . . ?
C20 C19 C24 119.7(2) . . ?
C24 C19 C18 120.02(19) . . ?
C19 C20 H20 119.9 . . ?
C19 C20 C21 120.2(2) . . ?
C21 C20 H20 119.9 . . ?
C20 C21 H21 120.1 . . ?
C22 C21 C20 119.9(2) . . ?
C22 C21 H21 120.1 . . ?
C21 C22 H22 119.9 . . ?
C23 C22 C21 120.2(2) . . ?
C23 C22 H22 119.9 . . ?
C22 C23 H23 119.8 . . ?
C22 C23 C24 120.3(3) . . ?
C24 C23 H23 119.8 . . ?
C19 C24 C23 119.7(2) . . ?
C19 C24 H24 120.1 . . ?
C23 C24 H24 120.1 . . ?
C26 C25 C8 177.54(18) . . ?
C25 C26 Si27 173.39(17) . . ?
C26 Si27 C28 105.43(9) . . ?
C26 Si27 C31 107.56(9) . . ?
C26 Si27 C34 110.41(9) . . ?
C28 Si27 C34 112.02(9) . . ?
C31 Si27 C28 110.43(10) . . ?
C31 Si27 C34 110.78(9) . . ?
Si27 C28 H28 107.9 . . ?
C29 C28 Si27 111.79(14) . . ?
C29 C28 H28 107.9 . . ?
C29 C28 C30 110.66(18) . . ?
C30 C28 Si27 110.63(14) . . ?
C30 C28 H28 107.9 . . ?
C28 C29 H29A 109.5 . . ?
C28 C29 H29B 109.5 . . ?
C28 C29 H29C 109.5 . . ?
H29A C29 H29B 109.5 . . ?
H29A C29 H29C 109.5 . . ?
H29B C29 H29C 109.5 . . ?
C28 C30 H30A 109.5 . . ?
C28 C30 H30B 109.5 . . ?
C28 C30 H30C 109.5 . . ?
H30A C30 H30B 109.5 . . ?
H30A C30 H30C 109.5 . . ?
H30B C30 H30C 109.5 . . ?
Si27 C31 H31 106.8 . . ?
C32 C31 Si27 112.95(15) . . ?
C32 C31 H31 106.8 . . ?
C32 C31 C33 111.10(18) . . ?
C33 C31 Si27 112.03(16) . . ?
C33 C31 H31 106.8 . . ?
C31 C32 H32A 109.5 . . ?
C31 C32 H32B 109.5 . . ?
C31 C32 H32C 109.5 . . ?
H32A C32 H32B 109.5 . . ?
H32A C32 H32C 109.5 . . ?
H32B C32 H32C 109.5 . . ?
C31 C33 H33A 109.5 . . ?
C31 C33 H33B 109.5 . . ?
C31 C33 H33C 109.5 . . ?
H33A C33 H33B 109.5 . . ?
H33A C33 H33C 109.5 . . ?
H33B C33 H33C 109.5 . . ?
Si27 C34 H34 106.5 . . ?
C35 C34 Si27 112.19(14) . . ?
C35 C34 H34 106.5 . . ?
C36 C34 Si27 114.31(14) . . ?
C36 C34 H34 106.5 . . ?
C36 C34 C35 110.35(19) . . ?
C34 C35 H35A 109.5 . . ?
C34 C35 H35B 109.5 . . ?
C34 C35 H35C 109.5 . . ?
H35A C35 H35B 109.5 . . ?
H35A C35 H35C 109.5 . . ?
H35B C35 H35C 109.5 . . ?
C34 C36 H36A 109.5 . . ?
C34 C36 H36B 109.5 . . ?
C34 C36 H36C 109.5 . . ?
H36A C36 H36B 109.5 . . ?
H36A C36 H36C 109.5 . . ?
H36B C36 H36C 109.5 . . ?
C42 C41 H41 120.1 . . ?
C42 C41 C48 119.80(17) . . ?
C48 C41 H41 120.1 . . ?
C41 C42 H42 119.7 . . ?
C41 C42 C43 120.62(18) . . ?
C43 C42 H42 119.7 . . ?
C42 C43 H43 120.0 . . ?
C44 C43 C42 119.96(17) . . ?
C44 C43 H43 120.0 . . ?
C43 C44 C47 120.52(16) . . ?
O45 C44 C43 123.63(16) . . ?
O45 C44 C47 115.81(15) . . ?
C44 O45 C46 116.60(14) . . ?
O45 C46 H46A 109.5 . . ?
O45 C46 H46B 109.5 . . ?
O45 C46 H46C 109.5 . . ?
H46A C46 H46B 109.5 . . ?
H46A C46 H46C 109.5 . . ?
H46B C46 H46C 109.5 . . ?
C44 C47 C49 121.22(15) . . ?
C48 C47 C44 118.59(16) . . ?
C48 C47 C49 120.16(16) . . ?
C41 C48 C47 120.48(17) . . ?
C41 C48 C65 118.98(16) . . ?
C47 C48 C65 120.54(16) . . ?
N50 C49 C47 117.11(15) . . ?
N50 C49 C57 118.34(16) . . ?
C57 C49 C47 124.53(15) . . ?
C51 N50 C49 119.06(15) . . ?
N50 C51 H51 115.9 . . ?
N52 C51 N50 128.24(15) . . ?
N52 C51 H51 115.9 . . ?
C53 N52 C51 111.29(15) . . ?
N52 C53 N54 127.13(16) . . ?
N52 C53 C57 126.90(16) . . ?
N54 C53 C57 105.95(14) . . ?
C53 N54 C55 105.57(15) . . ?
C53 N54 C58 125.74(15) . . ?
C55 N54 C58 128.46(15) . . ?
N54 C55 H55 122.6 . . ?
N56 C55 N54 114.81(16) . . ?
N56 C55 H55 122.6 . . ?
C55 N56 C57 103.74(15) . . ?
C49 C57 C53 116.16(15) . . ?
N56 C57 C49 133.89(16) . . ?
N56 C57 C53 109.93(16) . . ?
N54 C58 H58A 108.8 . . ?
N54 C58 H58B 108.8 . . ?
N54 C58 C59 113.90(15) . . ?
H58A C58 H58B 107.7 . . ?
C59 C58 H58A 108.8 . . ?
C59 C58 H58B 108.8 . . ?
C60 C59 C58 120.60(17) . . ?
C60 C59 C64 119.20(18) . . ?
C64 C59 C58 120.13(17) . . ?
C59 C60 H60 119.9 . . ?
C59 C60 C61 120.26(19) . . ?
C61 C60 H60 119.9 . . ?
C60 C61 H61 119.9 . . ?
C62 C61 C60 120.21(19) . . ?
C62 C61 H61 119.9 . . ?
C61 C62 H62 120.2 . . ?
C61 C62 C63 119.7(2) . . ?
C63 C62 H62 120.2 . . ?
C62 C63 H63 119.7 . . ?
C62 C63 C64 120.6(2) . . ?
C64 C63 H63 119.7 . . ?
C59 C64 C63 120.06(19) . . ?
C59 C64 H64 120.0 . . ?
C63 C64 H64 120.0 . . ?
C66 C65 C48 176.82(19) . . ?
C65 C66 Si67 178.05(18) . . ?
C66 Si67 C68 107.42(9) . . ?
C66 Si67 C71 107.10(9) . . ?
C66 Si67 C74 107.23(10) . . ?
C71 Si67 C68 112.37(9) . . ?
C74 Si67 C68 110.22(11) . . ?
C74 Si67 C71 112.19(10) . . ?
Si67 C68 H68 107.6 . . ?
C69 C68 Si67 112.66(16) . . ?
C69 C68 H68 107.6 . . ?
C69 C68 C70 110.4(2) . . ?
C70 C68 Si67 110.81(16) . . ?
C70 C68 H68 107.6 . . ?
C68 C69 H69A 109.5 . . ?
C68 C69 H69B 109.5 . . ?
C68 C69 H69C 109.5 . . ?
H69A C69 H69B 109.5 . . ?
H69A C69 H69C 109.5 . . ?
H69B C69 H69C 109.5 . . ?
C68 C70 H70A 109.5 . . ?
C68 C70 H70B 109.5 . . ?
C68 C70 H70C 109.5 . . ?
H70A C70 H70B 109.5 . . ?
H70A C70 H70C 109.5 . . ?
H70B C70 H70C 109.5 . . ?
Si67 C71 H71 106.5 . . ?
C72 C71 Si67 113.30(15) . . ?
C72 C71 H71 106.5 . . ?
C72 C71 C73 110.69(18) . . ?
C73 C71 Si67 112.69(15) . . ?
C73 C71 H71 106.5 . . ?
C71 C72 H72A 109.5 . . ?
C71 C72 H72B 109.5 . . ?
C71 C72 H72C 109.5 . . ?
H72A C72 H72B 109.5 . . ?
H72A C72 H72C 109.5 . . ?
H72B C72 H72C 109.5 . . ?
C71 C73 H73A 109.5 . . ?
C71 C73 H73B 109.5 . . ?
C71 C73 H73C 109.5 . . ?
H73A C73 H73B 109.5 . . ?
H73A C73 H73C 109.5 . . ?
H73B C73 H73C 109.5 . . ?
Si67 C74 H74 106.6 . . ?
C75 C74 Si67 112.30(19) . . ?
C75 C74 H74 106.6 . . ?
C76 C74 Si67 112.03(18) . . ?
C76 C74 H74 106.6 . . ?
C76 C74 C75 112.1(2) . . ?
C74 C75 H75A 109.5 . . ?
C74 C75 H75B 109.5 . . ?
C74 C75 H75C 109.5 . . ?
H75A C75 H75B 109.5 . . ?
H75A C75 H75C 109.5 . . ?
H75B C75 H75C 109.5 . . ?
C74 C76 H76A 109.5 . . ?
C74 C76 H76B 109.5 . . ?
C74 C76 H76C 109.5 . . ?
H76A C76 H76B 109.5 . . ?
H76A C76 H76C 109.5 . . ?
H76B C76 H76C 109.5 . . ?
C82 C81 H81 120.2 . . ?
C82 C81 C88 119.68(17) . . ?
C88 C81 H81 120.2 . . ?
C81 C82 H82 119.5 . . ?
C81 C82 C83 120.95(18) . . ?
C83 C82 H82 119.5 . . ?
C82 C83 H83 120.2 . . ?
C82 C83 C84 119.69(17) . . ?
C84 C83 H83 120.2 . . ?
C83 C84 C87 120.63(16) . . ?
O85 C84 C83 123.71(16) . . ?
O85 C84 C87 115.63(15) . . ?
C84 O85 C86 116.77(14) . . ?
O85 C86 H86A 109.5 . . ?
O85 C86 H86B 109.5 . . ?
O85 C86 H86C 109.5 . . ?
H86A C86 H86B 109.5 . . ?
H86A C86 H86C 109.5 . . ?
H86B C86 H86C 109.5 . . ?
C84 C87 C88 118.64(16) . . ?
C84 C87 C89 121.01(15) . . ?
C88 C87 C89 120.33(15) . . ?
C81 C88 C87 120.39(17) . . ?
C81 C88 C105 118.89(16) . . ?
C87 C88 C105 120.72(16) . . ?
N90 C89 C87 116.70(15) . . ?
N90 C89 C97 118.55(16) . . ?
C97 C89 C87 124.74(15) . . ?
C91 N90 C89 118.90(15) . . ?
N90 C91 H91 115.9 . . ?
N92 C91 N90 128.26(15) . . ?
N92 C91 H91 115.9 . . ?
C93 N92 C91 111.25(15) . . ?
N92 C93 N94 126.95(16) . . ?
N92 C93 C97 127.11(16) . . ?
N94 C93 C97 105.93(14) . . ?
C93 N94 C95 105.47(15) . . ?
C93 N94 C98 125.85(14) . . ?
C95 N94 C98 128.61(15) . . ?
N94 C95 H95 122.6 . . ?
N96 C95 N94 114.85(16) . . ?
N96 C95 H95 122.6 . . ?
C95 N96 C97 103.63(15) . . ?
C89 C97 C93 115.90(15) . . ?
N96 C97 C89 134.00(16) . . ?
N96 C97 C93 110.11(16) . . ?
N94 C98 H98A 109.0 . . ?
N94 C98 H98B 109.0 . . ?
N94 C98 C99 112.86(15) . . ?
H98A C98 H98B 107.8 . . ?
C99 C98 H98A 109.0 . . ?
C99 C98 H98B 109.0 . . ?
C100 C99 C98 120.40(17) . . ?
C104 C99 C98 120.14(17) . . ?
C104 C99 C100 119.45(18) . . ?
C99 C100 H100 119.9 . . ?
C99 C100 C101 120.11(19) . . ?
C101 C100 H100 119.9 . . ?
C100 C101 H101 119.9 . . ?
C102 C101 C100 120.1(2) . . ?
C102 C101 H101 119.9 . . ?
C101 C102 H102 120.0 . . ?
C101 C102 C103 119.9(2) . . ?
C103 C102 H102 120.0 . . ?
C102 C103 H103 119.8 . . ?
C102 C103 C104 120.4(2) . . ?
C104 C103 H103 119.8 . . ?
C99 C104 H104 120.0 . . ?
C103 C104 C99 120.0(2) . . ?
C103 C104 H104 120.0 . . ?
C106 C105 C88 176.67(18) . . ?
C105 C106 Si10 176.32(18) . . ?
C106 Si10 C108 108.67(10) . . ?
C106 Si10 C111 106.13(10) . . ?
C106 Si10 C114 106.55(10) . . ?
C108 Si10 C111 111.13(12) . . ?
C108 Si10 C114 113.79(11) . . ?
C114 Si10 C111 110.16(10) . . ?
Si10 C108 H108 106.6 . . ?
C109 C108 Si10 113.60(18) . . ?
C109 C108 H108 106.6 . . ?
C109 C108 C110 110.4(2) . . ?
C110 C108 Si10 112.55(17) . . ?
C110 C108 H108 106.6 . . ?
C108 C109 H10A 109.5 . . ?
C108 C109 H10B 109.5 . . ?
C108 C109 H10C 109.5 . . ?
H10A C109 H10B 109.5 . . ?
H10A C109 H10C 109.5 . . ?
H10B C109 H10C 109.5 . . ?
C108 C110 H11A 109.5 . . ?
C108 C110 H11B 109.5 . . ?
C108 C110 H11C 109.5 . . ?
H11A C110 H11B 109.5 . . ?
H11A C110 H11C 109.5 . . ?
H11B C110 H11C 109.5 . . ?
Si10 C111 H111 107.1 . . ?
C112 C111 Si10 112.57(19) . . ?
C112 C111 H111 107.1 . . ?
C112 C111 C113 110.0(2) . . ?
C113 C111 Si10 112.56(16) . . ?
C113 C111 H111 107.1 . . ?
C111 C112 H11D 109.5 . . ?
C111 C112 H11E 109.5 . . ?
C111 C112 H11F 109.5 . . ?
H11D C112 H11E 109.5 . . ?
H11D C112 H11F 109.5 . . ?
H11E C112 H11F 109.5 . . ?
C111 C113 H11G 109.5 . . ?
C111 C113 H11H 109.5 . . ?
C111 C113 H11I 109.5 . . ?
H11G C113 H11H 109.5 . . ?
H11G C113 H11I 109.5 . . ?
H11H C113 H11I 109.5 . . ?
Si10 C114 H114 108.2 . . ?
C115 C114 Si10 111.64(16) . . ?
C115 C114 H114 108.2 . . ?
C115 C114 C116 109.2(2) . . ?
C116 C114 Si10 111.37(17) . . ?
C116 C114 H114 108.2 . . ?
C114 C115 H11J 109.5 . . ?
C114 C115 H11K 109.5 . . ?
C114 C115 H11L 109.5 . . ?
H11J C115 H11K 109.5 . . ?
H11J C115 H11L 109.5 . . ?
H11K C115 H11L 109.5 . . ?
C114 C116 H11M 109.5 . . ?
C114 C116 H11N 109.5 . . ?
C114 C116 H11O 109.5 . . ?
H11M C116 H11N 109.5 . . ?
H11M C116 H11O 109.5 . . ?
H11N C116 H11O 109.5 . . ?

loop_
_geom_bond_atom_site_label_1
_geom_bond_atom_site_label_2
_geom_bond_distance
_geom_bond_site_symmetry_2
_geom_bond_publ_flag
C1 H1 0.9500 . ?
C1 C2 1.383(3) . ?
C1 C8 1.401(3) . ?
C2 H2 0.9500 . ?
C2 C3 1.394(3) . ?
C3 H3 0.9500 . ?
C3 C4 1.390(3) . ?
C4 O5 1.372(2) . ?
C4 C7 1.410(2) . ?
O5 C6 1.438(2) . ?
C6 H6A 0.9800 . ?
C6 H6B 0.9800 . ?
C6 H6C 0.9800 . ?
C7 C8 1.409(2) . ?
C7 C9 1.483(2) . ?
C8 C25 1.435(3) . ?
C9 N10 1.353(2) . ?
C9 C17 1.390(2) . ?
N10 C11 1.345(2) . ?
C11 H11 0.9500 . ?
C11 N12 1.339(2) . ?
N12 C13 1.332(2) . ?
C13 N14 1.364(2) . ?
C13 C17 1.414(2) . ?
N14 C15 1.375(2) . ?
N14 C18 1.461(2) . ?
C15 H15 0.9500 . ?
C15 N16 1.307(3) . ?
N16 C17 1.392(2) . ?
C18 H18A 0.9900 . ?
C18 H18B 0.9900 . ?
C18 C19 1.516(3) . ?
C19 C20 1.388(3) . ?
C19 C24 1.389(3) . ?
C20 H20 0.9500 . ?
C20 C21 1.394(3) . ?
C21 H21 0.9500 . ?
C21 C22 1.381(4) . ?
C22 H22 0.9500 . ?
C22 C23 1.379(5) . ?
C23 H23 0.9500 . ?
C23 C24 1.395(4) . ?
C24 H24 0.9500 . ?
C25 C26 1.208(3) . ?
C26 Si27 1.841(2) . ?
Si27 C28 1.896(2) . ?
Si27 C31 1.886(2) . ?
Si27 C34 1.896(2) . ?
C28 H28 1.0000 . ?
C28 C29 1.535(3) . ?
C28 C30 1.541(3) . ?
C29 H29A 0.9800 . ?
C29 H29B 0.9800 . ?
C29 H29C 0.9800 . ?
C30 H30A 0.9800 . ?
C30 H30B 0.9800 . ?
C30 H30C 0.9800 . ?
C31 H31 1.0000 . ?
C31 C32 1.531(3) . ?
C31 C33 1.539(3) . ?
C32 H32A 0.9800 . ?
C32 H32B 0.9800 . ?
C32 H32C 0.9800 . ?
C33 H33A 0.9800 . ?
C33 H33B 0.9800 . ?
C33 H33C 0.9800 . ?
C34 H34 1.0000 . ?
C34 C35 1.535(3) . ?
C34 C36 1.522(3) . ?
C35 H35A 0.9800 . ?
C35 H35B 0.9800 . ?
C35 H35C 0.9800 . ?
C36 H36A 0.9800 . ?
C36 H36B 0.9800 . ?
C36 H36C 0.9800 . ?
C41 H41 0.9500 . ?
C41 C42 1.381(3) . ?
C41 C48 1.400(3) . ?
C42 H42 0.9500 . ?
C42 C43 1.395(3) . ?
C43 H43 0.9500 . ?
C43 C44 1.387(3) . ?
C44 O45 1.369(2) . ?
C44 C47 1.410(2) . ?
O45 C46 1.438(2) . ?
C46 H46A 0.9800 . ?
C46 H46B 0.9800 . ?
C46 H46C 0.9800 . ?
C47 C48 1.406(2) . ?
C47 C49 1.484(2) . ?
C48 C65 1.436(3) . ?
C49 N50 1.351(2) . ?
C49 C57 1.398(2) . ?
N50 C51 1.346(2) . ?
C51 H51 0.9500 . ?
C51 N52 1.340(2) . ?
N52 C53 1.332(2) . ?
C53 N54 1.367(2) . ?
C53 C57 1.412(2) . ?
N54 C55 1.375(2) . ?
N54 C58 1.460(2) . ?
C55 H55 0.9500 . ?
C55 N56 1.309(3) . ?
N56 C57 1.391(2) . ?
C58 H58A 0.9900 . ?
C58 H58B 0.9900 . ?
C58 C59 1.508(3) . ?
C59 C60 1.389(3) . ?
C59 C64 1.391(3) . ?
C60 H60 0.9500 . ?
C60 C61 1.398(3) . ?
C61 H61 0.9500 . ?
C61 C62 1.380(3) . ?
C62 H62 0.9500 . ?
C62 C63 1.380(3) . ?
C63 H63 0.9500 . ?
C63 C64 1.393(3) . ?
C64 H64 0.9500 . ?
C65 C66 1.203(3) . ?
C66 Si67 1.834(2) . ?
Si67 C68 1.898(2) . ?
Si67 C71 1.894(2) . ?
Si67 C74 1.877(2) . ?
C68 H68 1.0000 . ?
C68 C69 1.532(3) . ?
C68 C70 1.542(3) . ?
C69 H69A 0.9800 . ?
C69 H69B 0.9800 . ?
C69 H69C 0.9800 . ?
C70 H70A 0.9800 . ?
C70 H70B 0.9800 . ?
C70 H70C 0.9800 . ?
C71 H71 1.0000 . ?
C71 C72 1.529(3) . ?
C71 C73 1.537(3) . ?
C72 H72A 0.9800 . ?
C72 H72B 0.9800 . ?
C72 H72C 0.9800 . ?
C73 H73A 0.9800 . ?
C73 H73B 0.9800 . ?
C73 H73C 0.9800 . ?
C74 H74 1.0000 . ?
C74 C75 1.534(4) . ?
C74 C76 1.532(4) . ?
C75 H75A 0.9800 . ?
C75 H75B 0.9800 . ?
C75 H75C 0.9800 . ?
C76 H76A 0.9800 . ?
C76 H76B 0.9800 . ?
C76 H76C 0.9800 . ?
C81 H81 0.9500 . ?
C81 C82 1.382(3) . ?
C81 C88 1.398(3) . ?
C82 H82 0.9500 . ?
C82 C83 1.390(3) . ?
C83 H83 0.9500 . ?
C83 C84 1.390(3) . ?
C84 O85 1.372(2) . ?
C84 C87 1.406(2) . ?
O85 C86 1.437(2) . ?
C86 H86A 0.9800 . ?
C86 H86B 0.9800 . ?
C86 H86C 0.9800 . ?
C87 C88 1.408(2) . ?
C87 C89 1.487(2) . ?
C88 C105 1.435(3) . ?
C89 N90 1.355(2) . ?
C89 C97 1.393(2) . ?
N90 C91 1.344(2) . ?
C91 H91 0.9500 . ?
C91 N92 1.335(2) . ?
N92 C93 1.333(2) . ?
C93 N94 1.367(2) . ?
C93 C97 1.409(2) . ?
N94 C95 1.374(2) . ?
N94 C98 1.460(2) . ?
C95 H95 0.9500 . ?
C95 N96 1.309(3) . ?
N96 C97 1.388(2) . ?
C98 H98A 0.9900 . ?
C98 H98B 0.9900 . ?
C98 C99 1.511(3) . ?
C99 C100 1.391(3) . ?
C99 C104 1.389(3) . ?
C100 H100 0.9500 . ?
C100 C101 1.393(3) . ?
C101 H101 0.9500 . ?
C101 C102 1.377(4) . ?
C102 H102 0.9500 . ?
C102 C103 1.386(4) . ?
C103 H103 0.9500 . ?
C103 C104 1.386(3) . ?
C104 H104 0.9500 . ?
C105 C106 1.210(3) . ?
C106 Si10 1.834(2) . ?
Si10 C108 1.880(2) . ?
Si10 C111 1.899(2) . ?
Si10 C114 1.883(2) . ?
C108 H108 1.0000 . ?
C108 C109 1.526(4) . ?
C108 C110 1.533(3) . ?
C109 H10A 0.9800 . ?
C109 H10B 0.9800 . ?
C109 H10C 0.9800 . ?
C110 H11A 0.9800 . ?
C110 H11B 0.9800 . ?
C110 H11C 0.9800 . ?
C111 H111 1.0000 . ?
C111 C112 1.522(3) . ?
C111 C113 1.529(3) . ?
C112 H11D 0.9800 . ?
C112 H11E 0.9800 . ?
C112 H11F 0.9800 . ?
C113 H11G 0.9800 . ?
C113 H11H 0.9800 . ?
C113 H11I 0.9800 . ?
C114 H114 1.0000 . ?
C114 C115 1.529(3) . ?
C114 C116 1.533(4) . ?
C115 H11J 0.9800 . ?
C115 H11K 0.9800 . ?
C115 H11L 0.9800 . ?
C116 H11M 0.9800 . ?
C116 H11N 0.9800 . ?
C116 H11O 0.9800 . ?

loop_
_geom_torsion_atom_site_label_1
_geom_torsion_atom_site_label_2
_geom_torsion_atom_site_label_3
_geom_torsion_atom_site_label_4
_geom_torsion
_geom_torsion_site_symmetry_1
_geom_torsion_site_symmetry_2
_geom_torsion_site_symmetry_3
_geom_torsion_site_symmetry_4
_geom_torsion_publ_flag
C1 C2 C3 C4 0.2(3) . . . . ?
C2 C1 C8 C7 -0.3(3) . . . . ?
C2 C1 C8 C25 179.95(17) . . . . ?
C2 C3 C4 O5 -177.15(16) . . . . ?
C2 C3 C4 C7 0.5(3) . . . . ?
C3 C4 O5 C6 -1.3(2) . . . . ?
C3 C4 C7 C8 -1.0(2) . . . . ?
C3 C4 C7 C9 178.00(15) . . . . ?
C4 C7 C8 C1 0.9(2) . . . . ?
C4 C7 C8 C25 -179.32(15) . . . . ?
C4 C7 C9 N10 -62.3(2) . . . . ?
C4 C7 C9 C17 119.19(19) . . . . ?
O5 C4 C7 C8 176.76(14) . . . . ?
O5 C4 C7 C9 -4.2(2) . . . . ?
C7 C4 O5 C6 -179.05(15) . . . . ?
C7 C9 N10 C11 -178.87(15) . . . . ?
C7 C9 C17 C13 176.74(16) . . . . ?
C7 C9 C17 N16 -3.9(3) . . . . ?
C8 C1 C2 C3 -0.3(3) . . . . ?
C8 C7 C9 N10 116.71(18) . . . . ?
C8 C7 C9 C17 -61.8(2) . . . . ?
C9 C7 C8 C1 -178.09(15) . . . . ?
C9 C7 C8 C25 1.6(2) . . . . ?
C9 N10 C11 N12 2.2(3) . . . . ?
N10 C9 C17 C13 -1.7(2) . . . . ?
N10 C9 C17 N16 177.65(17) . . . . ?
N10 C11 N12 C13 -1.7(3) . . . . ?
C11 N12 C13 N14 -178.80(17) . . . . ?
C11 N12 C13 C17 -0.8(3) . . . . ?
N12 C13 N14 C15 176.82(17) . . . . ?
N12 C13 N14 C18 0.5(3) . . . . ?
N12 C13 C17 C9 2.4(3) . . . . ?
N12 C13 C17 N16 -177.11(16) . . . . ?
C13 N14 C15 N16 1.4(2) . . . . ?
C13 N14 C18 C19 -83.5(2) . . . . ?
N14 C13 C17 C9 -179.22(15) . . . . ?
N14 C13 C17 N16 1.25(19) . . . . ?
N14 C15 N16 C17 -0.6(2) . . . . ?
N14 C18 C19 C20 89.2(2) . . . . ?
N14 C18 C19 C24 -91.7(2) . . . . ?
C15 N14 C18 C19 101.0(2) . . . . ?
C15 N16 C17 C9 -179.83(19) . . . . ?
C15 N16 C17 C13 -0.41(19) . . . . ?
C17 C9 N10 C11 -0.3(2) . . . . ?
C17 C13 N14 C15 -1.53(18) . . . . ?
C17 C13 N14 C18 -177.88(16) . . . . ?
C18 N14 C15 N16 177.65(17) . . . . ?
C18 C19 C20 C21 177.8(2) . . . . ?
C18 C19 C24 C23 -178.1(2) . . . . ?
C19 C20 C21 C22 1.1(4) . . . . ?
C20 C19 C24 C23 1.0(3) . . . . ?
C20 C21 C22 C23 -0.6(4) . . . . ?
C21 C22 C23 C24 0.3(4) . . . . ?
C22 C23 C24 C19 -0.5(4) . . . . ?
C24 C19 C20 C21 -1.3(3) . . . . ?
C26 Si27 C28 C29 -61.64(17) . . . . ?
C26 Si27 C28 C30 62.16(18) . . . . ?
C26 Si27 C31 C32 -178.45(15) . . . . ?
C26 Si27 C31 C33 55.18(17) . . . . ?
C26 Si27 C34 C35 154.02(15) . . . . ?
C26 Si27 C34 C36 27.40(19) . . . . ?
C28 Si27 C31 C32 -63.88(17) . . . . ?
C28 Si27 C31 C33 169.74(15) . . . . ?
C28 Si27 C34 C35 36.85(19) . . . . ?
C28 Si27 C34 C36 -89.77(18) . . . . ?
C31 Si27 C28 C29 -177.54(15) . . . . ?
C31 Si27 C28 C30 -53.73(18) . . . . ?
C31 Si27 C34 C35 -86.94(17) . . . . ?
C31 Si27 C34 C36 146.44(17) . . . . ?
C34 Si27 C28 C29 58.48(17) . . . . ?
C34 Si27 C28 C30 -177.71(16) . . . . ?
C34 Si27 C31 C32 60.81(17) . . . . ?
C34 Si27 C31 C33 -65.57(17) . . . . ?
C41 C42 C43 C44 0.9(3) . . . . ?
C42 C41 C48 C47 -1.2(3) . . . . ?
C42 C41 C48 C65 178.20(17) . . . . ?
C42 C43 C44 O45 -177.86(16) . . . . ?
C42 C43 C44 C47 -0.1(3) . . . . ?
C43 C44 O45 C46 -0.8(2) . . . . ?
C43 C44 C47 C48 -1.2(2) . . . . ?
C43 C44 C47 C49 176.92(15) . . . . ?
C44 C47 C48 C41 1.9(2) . . . . ?
C44 C47 C48 C65 -177.47(16) . . . . ?
C44 C47 C49 N50 -63.3(2) . . . . ?
C44 C47 C49 C57 118.39(19) . . . . ?
O45 C44 C47 C48 176.66(14) . . . . ?
O45 C44 C47 C49 -5.2(2) . . . . ?
C47 C44 O45 C46 -178.59(15) . . . . ?
C47 C49 N50 C51 -179.22(15) . . . . ?
C47 C49 C57 C53 177.95(16) . . . . ?
C47 C49 C57 N56 -3.7(3) . . . . ?
C48 C41 C42 C43 -0.2(3) . . . . ?
C48 C47 C49 N50 114.85(18) . . . . ?
C48 C47 C49 C57 -63.5(2) . . . . ?
C49 C47 C48 C41 -176.28(16) . . . . ?
C49 C47 C48 C65 4.4(2) . . . . ?
C49 N50 C51 N52 1.5(3) . . . . ?
N50 C49 C57 C53 -0.4(2) . . . . ?
N50 C49 C57 N56 178.01(18) . . . . ?
N50 C51 N52 C53 -0.9(3) . . . . ?
C51 N52 C53 N54 -178.62(17) . . . . ?
C51 N52 C53 C57 -0.5(3) . . . . ?
N52 C53 N54 C55 177.45(17) . . . . ?
N52 C53 N54 C58 2.6(3) . . . . ?
N52 C53 C57 C49 1.1(3) . . . . ?
N52 C53 C57 N56 -177.67(16) . . . . ?
C53 N54 C55 N56 1.0(2) . . . . ?
C53 N54 C58 C59 -88.3(2) . . . . ?
N54 C53 C57 C49 179.53(15) . . . . ?
N54 C53 C57 N56 0.77(19) . . . . ?
N54 C55 N56 C57 -0.5(2) . . . . ?
N54 C58 C59 C60 91.6(2) . . . . ?
N54 C58 C59 C64 -91.4(2) . . . . ?
C55 N54 C58 C59 98.1(2) . . . . ?
C55 N56 C57 C49 -178.7(2) . . . . ?
C55 N56 C57 C53 -0.21(19) . . . . ?
C57 C49 N50 C51 -0.8(2) . . . . ?
C57 C53 N54 C55 -0.98(19) . . . . ?
C57 C53 N54 C58 -175.82(15) . . . . ?
C58 N54 C55 N56 175.60(17) . . . . ?
C58 C59 C60 C61 175.70(19) . . . . ?
C58 C59 C64 C63 -175.4(2) . . . . ?
C59 C60 C61 C62 0.0(3) . . . . ?
C60 C59 C64 C63 1.7(3) . . . . ?
C60 C61 C62 C63 0.9(4) . . . . ?
C61 C62 C63 C64 -0.5(4) . . . . ?
C62 C63 C64 C59 -0.8(4) . . . . ?
C64 C59 C60 C61 -1.3(3) . . . . ?
C66 Si67 C68 C69 58.56(18) . . . . ?
C66 Si67 C68 C70 -65.7(2) . . . . ?
C66 Si67 C71 C72 -33.58(17) . . . . ?
C66 Si67 C71 C73 -160.24(15) . . . . ?
C66 Si67 C74 C75 -53.8(2) . . . . ?
C66 Si67 C74 C76 178.97(19) . . . . ?
C68 Si67 C71 C72 84.15(17) . . . . ?
C68 Si67 C71 C73 -42.50(19) . . . . ?
C68 Si67 C74 C75 -170.40(17) . . . . ?
C68 Si67 C74 C76 62.3(2) . . . . ?
C71 Si67 C68 C69 -58.99(18) . . . . ?
C71 Si67 C68 C70 176.73(17) . . . . ?
C71 Si67 C74 C75 63.6(2) . . . . ?
C71 Si67 C74 C76 -63.7(2) . . . . ?
C74 Si67 C68 C69 175.07(16) . . . . ?
C74 Si67 C68 C70 50.8(2) . . . . ?
C74 Si67 C71 C72 -150.98(16) . . . . ?
C74 Si67 C71 C73 82.36(18) . . . . ?
C81 C82 C83 C84 -0.5(3) . . . . ?
C82 C81 C88 C87 0.3(3) . . . . ?
C82 C81 C88 C105 -178.99(16) . . . . ?
C82 C83 C84 O85 177.72(16) . . . . ?
C82 C83 C84 C87 -0.3(3) . . . . ?
C83 C84 O85 C86 0.7(2) . . . . ?
C83 C84 C87 C88 1.1(2) . . . . ?
C83 C84 C87 C89 -177.44(15) . . . . ?
C84 C87 C88 C81 -1.1(2) . . . . ?
C84 C87 C88 C105 178.16(16) . . . . ?
C84 C87 C89 N90 63.1(2) . . . . ?
C84 C87 C89 C97 -118.01(19) . . . . ?
O85 C84 C87 C88 -177.09(14) . . . . ?
O85 C84 C87 C89 4.3(2) . . . . ?
C87 C84 O85 C86 178.87(15) . . . . ?
C87 C89 N90 C91 179.29(15) . . . . ?
C87 C89 C97 C93 -177.54(16) . . . . ?
C87 C89 C97 N96 2.6(3) . . . . ?
C88 C81 C82 C83 0.5(3) . . . . ?
C88 C87 C89 N90 -115.43(18) . . . . ?
C88 C87 C89 C97 63.5(2) . . . . ?
C89 C87 C88 C81 177.49(16) . . . . ?
C89 C87 C88 C105 -3.3(2) . . . . ?
C89 N90 C91 N92 -1.9(3) . . . . ?
N90 C89 C97 C93 1.3(2) . . . . ?
N90 C89 C97 N96 -178.57(18) . . . . ?
N90 C91 N92 C93 1.4(3) . . . . ?
C91 N92 C93 N94 179.22(17) . . . . ?
C91 N92 C93 C97 0.6(3) . . . . ?
N92 C93 N94 C95 -177.72(17) . . . . ?
N92 C93 N94 C98 -0.3(3) . . . . ?
N92 C93 C97 C89 -1.9(3) . . . . ?
N92 C93 C97 N96 177.99(16) . . . . ?
C93 N94 C95 N96 -1.1(2) . . . . ?
C93 N94 C98 C99 83.2(2) . . . . ?
N94 C93 C97 C89 179.24(15) . . . . ?
N94 C93 C97 N96 -0.84(19) . . . . ?
N94 C95 N96 C97 0.6(2) . . . . ?
N94 C98 C99 C100 -90.9(2) . . . . ?
N94 C98 C99 C104 90.5(2) . . . . ?
C95 N94 C98 C99 -100.1(2) . . . . ?
C95 N96 C97 C89 -179.9(2) . . . . ?
C95 N96 C97 C93 0.2(2) . . . . ?
C97 C89 N90 C91 0.3(2) . . . . ?
C97 C93 N94 C95 1.12(18) . . . . ?
C97 C93 N94 C98 178.49(16) . . . . ?
C98 N94 C95 N96 -178.40(17) . . . . ?
C98 C99 C100 C101 -178.05(19) . . . . ?
C98 C99 C104 C103 178.1(2) . . . . ?
C99 C100 C101 C102 0.0(3) . . . . ?
C100 C99 C104 C103 -0.5(3) . . . . ?
C100 C101 C102 C103 -0.6(4) . . . . ?
C101 C102 C103 C104 0.6(4) . . . . ?
C102 C103 C104 C99 -0.1(4) . . . . ?
C104 C99 C100 C101 0.5(3) . . . . ?
C106 Si10 C108 C109 32.3(2) . . . . ?
C106 Si10 C108 C110 158.7(2) . . . . ?
C106 Si10 C111 C112 -178.83(18) . . . . ?
C106 Si10 C111 C113 56.2(2) . . . . ?
C106 Si10 C114 C115 63.55(18) . . . . ?
C106 Si10 C114 C116 -58.8(2) . . . . ?
C108 Si10 C111 C112 63.2(2) . . . . ?
C108 Si10 C111 C113 -61.8(2) . . . . ?
C108 Si10 C114 C115 -176.71(16) . . . . ?
C108 Si10 C114 C116 60.9(2) . . . . ?
C111 Si10 C108 C109 148.74(18) . . . . ?
C111 Si10 C108 C110 -84.8(2) . . . . ?
C111 Si10 C114 C115 -51.1(2) . . . . ?
C111 Si10 C114 C116 -173.55(19) . . . . ?
C114 Si10 C108 C109 -86.2(2) . . . . ?
C114 Si10 C108 C110 40.2(3) . . . . ?
C114 Si10 C111 C112 -63.9(2) . . . . ?
C114 Si10 C111 C113 171.2(2) . . . . ?
